data_7101508
loop_
_publ_author_name
'Yasuhiro Kobayashi'
'Masaki Kawano'
'Makoto Fujita'

_publ_section_title
;
Networking a Hollow Cage via Guest Coordination
;
_journal_issue 42
_journal_name_full 'Chemical Communications'
_journal_paper_doi 10.1039/b612562j
_journal_year 2006
_chemical_formula_sum 'C131.8 H144 Mn N41.5 O35.05 Pd6'
_chemical_formula_weight 3563.63
_chemical_name_systematic
;
?
;
_space_group_IT_number 2
_symmetry_cell_setting triclinic
_symmetry_space_group_name_Hall '-P 1'
_symmetry_space_group_name_H-M 'P -1'
_atom_sites_solution_hydrogens geom
_atom_sites_solution_primary direct
_atom_sites_solution_secondary difmap
_audit_creation_method SHELXL-97
_cell_angle_alpha 64.503(18)
_cell_angle_beta 65.157(18)
_cell_angle_gamma 60.19(2)
_cell_formula_units_Z 2
_cell_length_a 24.817(7)
_cell_length_b 24.848(10)
_cell_length_c 24.935(6)
_cell_measurement_reflns_used 5959
_cell_measurement_temperature 90(2)
_cell_measurement_theta_max 17.6
_cell_measurement_theta_min 2.3
_cell_volume 11617(6)
_computing_cell_refinement 'Bruker SAINT'
_computing_data_collection 'Bruker SMART'
_computing_data_reduction 'Bruker SAINT'
_computing_molecular_graphics 'Bruker XP'
_computing_publication_material 'Bruker SHELXTL'
_computing_structure_refinement 'SHELXL-97 (Sheldrick, 1997)'
_computing_structure_solution 'SHELXS-97 (Sheldrick, 1990)'
_diffrn_ambient_temperature 90(2)
_diffrn_measured_fraction_theta_full 0.948
_diffrn_measured_fraction_theta_max 0.948
_diffrn_measurement_device_type 'Bruker SMART CCD area detector system'
_diffrn_measurement_method omega_scan
_diffrn_radiation_monochromator graphite
_diffrn_radiation_source 'fine-focus sealed tube'
_diffrn_radiation_type MoK\a
_diffrn_radiation_wavelength 0.71073
_diffrn_reflns_av_R_equivalents 0.1981
_diffrn_reflns_av_sigmaI/netI 0.5568
_diffrn_reflns_limit_h_max 34
_diffrn_reflns_limit_h_min -34
_diffrn_reflns_limit_k_max 34
_diffrn_reflns_limit_k_min -35
_diffrn_reflns_limit_l_max 34
_diffrn_reflns_limit_l_min -33
_diffrn_reflns_number 131319
_diffrn_reflns_theta_full 30.10
_diffrn_reflns_theta_max 30.10
_diffrn_reflns_theta_min 0.94
_exptl_absorpt_coefficient_mu 0.564
_exptl_absorpt_correction_T_max 0.9774
_exptl_absorpt_correction_T_min 0.8840
_exptl_absorpt_correction_type empirical
_exptl_absorpt_process_details SADABS
_exptl_crystal_colour yellow
_exptl_crystal_density_diffrn 1.019
_exptl_crystal_density_method 'not measured'
_exptl_crystal_description block
_exptl_crystal_F_000 3613
_exptl_crystal_size_max 0.22
_exptl_crystal_size_mid 0.17
_exptl_crystal_size_min 0.04
_refine_diff_density_max 1.395
_refine_diff_density_min -0.915
_refine_diff_density_rms 0.215
_refine_ls_extinction_method none
_refine_ls_goodness_of_fit_ref 1.026
_refine_ls_hydrogen_treatment constr
_refine_ls_matrix_type full
_refine_ls_number_parameters 1531
_refine_ls_number_reflns 64747
_refine_ls_number_restraints 104
_refine_ls_restrained_S_all 1.052
_refine_ls_R_factor_all 0.4879
_refine_ls_R_factor_gt 0.1712
_refine_ls_shift/su_max 0.006
_refine_ls_shift/su_mean 0.001
_refine_ls_structure_factor_coef Fsqd
_refine_ls_weighting_details 'calc w=1/[\s^2^(Fo^2^)+(0.2000P)^2^+0.0000P] where P=(Fo^2^+2Fc^2^)/3'
_refine_ls_weighting_scheme calc
_refine_ls_wR_factor_gt 0.4301
_refine_ls_wR_factor_ref 0.5531
_reflns_number_gt 10583
_reflns_number_total 64747
_reflns_threshold_expression >2sigma(I)
_cod_data_source_file b612562j.txt
_cod_depositor_comments
;
The following automatic conversions were performed:
'_symmetry_cell_setting' value 'Triclinic' changed to 'triclinic'
according to '/home/saulius/struct/CIF-dictionaries/cif_core.dic'
dictionary named 'cif_core.dic' version 2.4.1 from 2010-06-29.

Automatic conversion script
Id: cif_fix_enum 1527 2010-12-29 10:47:43Z saulius 
;
_cod_original_sg_symbol_H-M P-1
_cod_original_formula_sum 'C131.80 H144 Mn N41.50 O35.05 Pd6'
_cod_database_code 7101508

loop_
_symmetry_equiv_pos_as_xyz
'x, y, z'
'-x, -y, -z'

loop_
_atom_site_label
_atom_site_type_symbol
_atom_site_fract_x
_atom_site_fract_y
_atom_site_fract_z
_atom_site_U_iso_or_equiv
_atom_site_adp_type
_atom_site_occupancy
_atom_site_symmetry_multiplicity
_atom_site_calc_flag
_atom_site_refinement_flags
_atom_site_disorder_assembly
_atom_site_disorder_group
Pd1A Pd 1.08281(7) -0.40185(6) 0.61094(6) 0.0818(5) Uani 1 1 d . . .
Pd2A Pd 1.15263(7) -0.40611(7) 1.10509(6) 0.0869(5) Uani 1 1 d . . .
Pd3A Pd 1.14896(8) 0.08822(7) 0.61440(7) 0.0921(5) Uani 1 1 d . . .
Pd4A Pd 0.66551(8) 0.15226(7) 1.10613(7) 0.1008(6) Uani 1 1 d . . .
Pd5A Pd 0.59343(8) -0.33412(9) 1.10341(8) 0.1133(6) Uani 1 1 d . . .
Pd6A Pd 0.59150(7) 0.15261(10) 0.61287(7) 0.1081(6) Uani 1 1 d . . .
N1A N 1.1110(7) -0.3667(7) 0.6502(7) 0.089(4) Uani 1 1 d . . .
C1A C 1.1170(10) -0.3977(8) 0.7095(8) 0.104(7) Uani 1 1 d . . .
H1AA H 1.1134 -0.4385 0.7299 0.125 Uiso 1 1 calc R . .
C2A C 1.1276(9) -0.3715(8) 0.7386(7) 0.083(5) Uani 1 1 d . . .
H2AA H 1.1350 -0.3952 0.7783 0.099 Uiso 1 1 calc R . .
C3A C 1.1279(8) -0.3068(8) 0.7102(8) 0.080(5) Uani 1 1 d . . .
C4A C 1.1244(9) -0.2784(8) 0.6485(8) 0.098(6) Uani 1 1 d . . .
H4AA H 1.1289 -0.2382 0.6256 0.118 Uiso 1 1 calc R . .
C5A C 1.1142(9) -0.3107(9) 0.6217(8) 0.086(6) Uani 1 1 d . . .
H5AA H 1.1095 -0.2905 0.5809 0.104 Uiso 1 1 calc R . .
N2A N 1.1562(7) -0.3652(7) 1.0142(6) 0.084(4) Uani 1 1 d . . .
C6A C 1.1594(8) -0.3093(9) 0.9860(8) 0.084(5) Uani 1 1 d . . .
H6AA H 1.1642 -0.2891 1.0076 0.101 Uiso 1 1 calc R . .
C7A C 1.1561(8) -0.2764(8) 0.9239(7) 0.081(5) Uani 1 1 d . . .
H7AA H 1.1588 -0.2351 0.9042 0.098 Uiso 1 1 calc R . .
C8A C 1.1489(8) -0.3057(8) 0.8939(8) 0.076(5) Uani 1 1 d . . .
C9A C 1.1471(9) -0.3663(8) 0.9242(9) 0.092(6) Uani 1 1 d . . .
H9AA H 1.1423 -0.3870 0.9030 0.111 Uiso 1 1 calc R . .
C10A C 1.1520(9) -0.3977(8) 0.9830(8) 0.085(5) Uani 1 1 d . . .
H10A H 1.1525 -0.4402 1.0023 0.101 Uiso 1 1 calc R . .
N3A N 1.1563(7) -0.0051(6) 0.6518(7) 0.084(4) Uani 1 1 d . . .
C11A C 1.1507(8) -0.0338(8) 0.6235(8) 0.085(5) Uani 1 1 d . . .
H11A H 1.1490 -0.0129 0.5819 0.102 Uiso 1 1 calc R . .
C12A C 1.1471(9) -0.0960(9) 0.6519(7) 0.094(6) Uani 1 1 d . . .
H12A H 1.1434 -0.1164 0.6298 0.113 Uiso 1 1 calc R . .
C13A C 1.1490(8) -0.1253(8) 0.7126(8) 0.078(5) Uani 1 1 d . . .
C14A C 1.1552(11) -0.0935(10) 0.7441(9) 0.118(7) Uani 1 1 d . . .
H14A H 1.1598 -0.1142 0.7849 0.141 Uiso 1 1 calc R . .
C15A C 1.1544(11) -0.0319(9) 0.7140(10) 0.116(7) Uani 1 1 d . . .
H15A H 1.1525 -0.0076 0.7360 0.139 Uiso 1 1 calc R . .
N4A N 0.9937(7) -0.3489(8) 0.6514(8) 0.093(5) Uani 1 1 d . . .
C16A C 0.9673(10) -0.2878(12) 0.6230(10) 0.116(7) Uani 1 1 d . . .
H16A H 0.9864 -0.2707 0.5810 0.139 Uiso 1 1 calc R . .
C17A C 0.9092(12) -0.2469(12) 0.6560(11) 0.137(9) Uani 1 1 d . . .
H17A H 0.8925 -0.2017 0.6372 0.165 Uiso 1 1 calc R . .
C18A C 0.8782(10) -0.2717(13) 0.7125(10) 0.123(8) Uani 1 1 d . . .
C19A C 0.9058(12) -0.3380(14) 0.7414(11) 0.151(10) Uani 1 1 d . . .
H19A H 0.8839 -0.3569 0.7813 0.181 Uiso 1 1 calc R . .
C20A C 0.9637(10) -0.3747(11) 0.7122(9) 0.109(7) Uani 1 1 d . . .
H20A H 0.9844 -0.4186 0.7331 0.131 Uiso 1 1 calc R . .
N5A N 0.6321(8) 0.0600(8) 0.6518(8) 0.105(5) Uani 1 1 d . . .
C21A C 0.6026(11) 0.0340(15) 0.7085(11) 0.156(12) Uani 1 1 d . . .
H21A H 0.5609 0.0598 0.7278 0.187 Uiso 1 1 calc R . .
C22A C 0.6325(13) -0.0322(18) 0.7413(10) 0.163(12) Uani 1 1 d . . .
H22A H 0.6083 -0.0485 0.7810 0.195 Uiso 1 1 calc R . .
C23A C 0.6970(13) -0.0760(18) 0.7183(11) 0.130(10) Uani 1 1 d . . .
C24A C 0.7226(11) -0.0434(17) 0.6611(15) 0.166(12) Uani 1 1 d . . .
H24A H 0.7652 -0.0669 0.6409 0.200 Uiso 1 1 calc R . .
C25A C 0.6920(11) 0.0237(16) 0.6272(10) 0.132(9) Uani 1 1 d . . .
H25A H 0.7149 0.0416 0.5875 0.159 Uiso 1 1 calc R . .
N6A N 0.6360(10) -0.3004(11) 1.0120(7) 0.111(6) Uani 1 1 d . . .
C26A C 0.6956(12) -0.3387(11) 0.9839(10) 0.109(7) Uani 1 1 d . . .
H26A H 0.7140 -0.3826 1.0061 0.131 Uiso 1 1 calc R . .
C27A C 0.7316(14) -0.3159(13) 0.9227(12) 0.155(11) Uani 1 1 d . . .
H27A H 0.7740 -0.3412 0.9040 0.187 Uiso 1 1 calc R . .
C28A C 0.6956(11) -0.2502(16) 0.8930(11) 0.130(9) Uani 1 1 d . . .
C29A C 0.6345(12) -0.2115(13) 0.9207(13) 0.138(9) Uani 1 1 d . . .
H29A H 0.6130 -0.1678 0.9000 0.166 Uiso 1 1 calc R . .
C30A C 0.6071(11) -0.2413(14) 0.9813(13) 0.122(8) Uani 1 1 d . . .
H30A H 0.5648 -0.2169 1.0013 0.147 Uiso 1 1 calc R . .
N7A N 1.0574(8) -0.3505(9) 1.1174(7) 0.091(5) Uani 1 1 d . . .
C31A C 1.0191(12) -0.3751(10) 1.1231(9) 0.106(7) Uani 1 1 d . . .
H31A H 1.0364 -0.4201 1.1279 0.127 Uiso 1 1 calc R . .
C32A C 0.9532(11) -0.3399(10) 1.1227(8) 0.101(6) Uani 1 1 d . . .
H32A H 0.9288 -0.3602 1.1237 0.121 Uiso 1 1 calc R . .
C33A C 0.9261(10) -0.2762(8) 1.1208(7) 0.075(5) Uani 1 1 d . . .
C34A C 0.9691(12) -0.2525(10) 1.1164(8) 0.090(6) Uani 1 1 d . . .
H34A H 0.9540 -0.2084 1.1141 0.108 Uiso 1 1 calc R . .
C35A C 1.0336(11) -0.2922(11) 1.1152(9) 0.096(6) Uani 1 1 d . . .
H35A H 1.0607 -0.2740 1.1127 0.115 Uiso 1 1 calc R . .
N8A N 0.6458(9) -0.3020(10) 1.1169(7) 0.088(5) Uani 1 1 d . . .
C36A C 0.6244(10) -0.2418(15) 1.1169(9) 0.114(7) Uani 1 1 d . . .
H36A H 0.5805 -0.2159 1.1172 0.137 Uiso 1 1 calc R . .
C37A C 0.6594(13) -0.2128(11) 1.1165(9) 0.115(8) Uani 1 1 d . . .
H37A H 0.6401 -0.1682 1.1143 0.138 Uiso 1 1 calc R . .
C38A C 0.7268(11) -0.2505(10) 1.1195(8) 0.089(6) Uani 1 1 d . . .
C39A C 0.7459(10) -0.3161(12) 1.1201(9) 0.109(7) Uani 1 1 d . . .
H39A H 0.7879 -0.3466 1.1237 0.131 Uiso 1 1 calc R . .
C40A C 0.7038(16) -0.3364(11) 1.1156(10) 0.112(7) Uani 1 1 d . . .
H40A H 0.7207 -0.3785 1.1114 0.134 Uiso 1 1 calc R . .
N9A N 0.6952(9) 0.0562(8) 1.1194(7) 0.109(6) Uani 1 1 d . . .
C41A C 0.7574(11) 0.0194(9) 1.1220(9) 0.101(6) Uani 1 1 d . . .
H41A H 0.7830 0.0369 1.1235 0.121 Uiso 1 1 calc R . .
C42A C 0.7825(10) -0.0456(10) 1.1222(9) 0.116(7) Uani 1 1 d . . .
H42A H 0.8264 -0.0718 1.1221 0.139 Uiso 1 1 calc R . .
C43A C 0.7458(10) -0.0717(9) 1.1225(8) 0.085(5) Uiso 1 1 d . . .
C44A C 0.6857(9) -0.0317(8) 1.1181(8) 0.092(6) Uani 1 1 d . . .
H44A H 0.6597 -0.0464 1.1131 0.111 Uiso 1 1 calc R . .
C45A C 0.6622(11) 0.0290(11) 1.1206(9) 0.099(6) Uiso 1 1 d . . .
H45A H 0.6176 0.0537 1.1235 0.118 Uiso 1 1 calc R . .
N10A N 1.0545(9) 0.1106(8) 0.6565(9) 0.097(6) Uani 1 1 d . . .
C46A C 1.0352(12) 0.1128(10) 0.7129(10) 0.096(7) Uani 1 1 d . . .
H46A H 1.0631 0.1083 0.7327 0.116 Uiso 1 1 calc R . .
C47A C 0.9724(15) 0.1219(9) 0.7416(10) 0.117(9) Uani 1 1 d . . .
H47A H 0.9573 0.1236 0.7830 0.141 Uiso 1 1 calc R . .
C48A C 0.9260(10) 0.1294(8) 0.7153(8) 0.085(5) Uani 1 1 d . . .
C49A C 0.9621(18) 0.1250(9) 0.6466(9) 0.153(13) Uani 1 1 d . . .
H49A H 0.9399 0.1266 0.6225 0.184 Uiso 1 1 calc R . .
C50A C 1.0199(12) 0.1195(11) 0.6238(13) 0.121(11) Uani 1 1 d . . .
H50A H 1.0389 0.1219 0.5813 0.145 Uiso 1 1 calc R . .
N11A N 0.6954(9) 0.1546(8) 1.0188(7) 0.094(5) Uani 1 1 d . . .
C51A C 0.6596(10) 0.1592(9) 0.9880(9) 0.096(6) Uani 1 1 d . . .
H51A H 0.6166 0.1626 1.0094 0.116 Uiso 1 1 calc R . .
C52A C 0.6819(12) 0.1595(10) 0.9244(9) 0.105(6) Uani 1 1 d . . .
H52A H 0.6538 0.1656 0.9039 0.126 Uiso 1 1 calc R . .
C53A C 0.7481(11) 0.1503(9) 0.8932(9) 0.092(6) Uani 1 1 d . . .
C54A C 0.7863(10) 0.1488(8) 0.9242(9) 0.102(6) Uani 1 1 d . . .
H54A H 0.8295 0.1455 0.9047 0.122 Uiso 1 1 calc R . .
C55A C 0.7547(13) 0.1526(10) 0.9876(10) 0.113(7) Uani 1 1 d . . .
H55A H 0.7785 0.1538 1.0083 0.135 Uiso 1 1 calc R . .
N12A N 0.6413(8) 0.1591(9) 0.6545(8) 0.108(6) Uani 1 1 d . . .
C56A C 0.7026(14) 0.1589(11) 0.6214(13) 0.141(11) Uani 1 1 d . . .
H56A H 0.7171 0.1625 0.5786 0.169 Uiso 1 1 calc R . .
C57A C 0.7408(12) 0.1538(10) 0.6491(9) 0.123(8) Uani 1 1 d . . .
H57A H 0.7833 0.1517 0.6266 0.148 Uiso 1 1 calc R . .
C58A C 0.7185(12) 0.1515(11) 0.7124(9) 0.106(7) Uani 1 1 d . . .
C59A C 0.6561(11) 0.1547(12) 0.7429(11) 0.137(9) Uani 1 1 d . . .
H59A H 0.6392 0.1527 0.7854 0.164 Uiso 1 1 calc R . .
C60A C 0.6190(10) 0.1610(11) 0.7103(10) 0.118(8) Uani 1 1 d . . .
H60A H 0.5751 0.1669 0.7303 0.142 Uiso 1 1 calc R . .
C61A C 1.1320(8) -0.2737(8) 0.7439(9) 0.082(5) Uani 1 1 d . . .
N61A N 1.1394(8) -0.3055(6) 0.8016(6) 0.092(5) Uani 1 1 d . . .
C62A C 1.1464(9) -0.2743(9) 0.8286(8) 0.086(6) Uani 1 1 d . . .
N62A N 1.1474(7) -0.2155(7) 0.8026(7) 0.092(5) Uani 1 1 d . . .
C63A C 1.1449(9) -0.1901(9) 0.7468(9) 0.086(5) Uani 1 1 d . . .
N63A N 1.1377(6) -0.2166(6) 0.7120(6) 0.077(4) Uani 1 1 d . . .
C64A C 0.8076(11) -0.2315(12) 0.7536(14) 0.112(8) Uani 1 1 d . . .
N64A N 0.7860(9) -0.1724(12) 0.7169(8) 0.122(7) Uani 1 1 d . . .
C65A C 0.7308(13) -0.1425(13) 0.7466(12) 0.113(8) Uani 1 1 d . . .
N65A N 0.6961(8) -0.1625(12) 0.8031(10) 0.129(7) Uani 1 1 d . . .
C66A C 0.7311(14) -0.2256(16) 0.8282(12) 0.123(8) Uani 1 1 d . . .
N66A N 0.7848(10) -0.2587(10) 0.8062(9) 0.125(7) Uani 1 1 d . . .
C67A C 0.8606(11) -0.2359(10) 1.1203(7) 0.084(5) Uani 1 1 d . . .
N67A N 0.8224(9) -0.2627(7) 1.1232(6) 0.081(4) Uani 1 1 d . . .
C68A C 0.7623(11) -0.2237(11) 1.1224(8) 0.080(5) Uani 1 1 d . . .
N68A N 0.7341(8) -0.1630(9) 1.1206(7) 0.092(5) Uani 1 1 d . . .
C69A C 0.7748(12) -0.1430(8) 1.1229(8) 0.089(6) Uani 1 1 d . . .
N69A N 0.8368(8) -0.1732(7) 1.1205(6) 0.081(4) Uani 1 1 d . . .
C70A C 0.8565(10) 0.1375(9) 0.7440(9) 0.098(6) Uani 1 1 d . . .
N70A N 0.8318(10) 0.1412(7) 0.8065(7) 0.099(5) Uani 1 1 d . . .
C71A C 0.7704(10) 0.1468(9) 0.8317(9) 0.083(6) Uani 1 1 d . . .
N71A N 0.7343(9) 0.1514(9) 0.8044(8) 0.110(6) Uani 1 1 d . . .
C72A C 0.7573(11) 0.1478(10) 0.7487(13) 0.116(8) Uani 1 1 d . . .
N72A N 0.8182(10) 0.1424(8) 0.7143(7) 0.106(6) Uani 1 1 d . . .
C1X C 1.2056(14) -0.5130(14) 0.6261(14) 0.189(12) Uiso 1 1 d . . .
H1XA H 1.2492 -0.5403 0.6080 0.284 Uiso 1 1 calc R . .
H1XB H 1.1798 -0.5394 0.6515 0.284 Uiso 1 1 calc R . .
H1XC H 1.2074 -0.4934 0.6517 0.284 Uiso 1 1 calc R . .
C2X C 1.2070(11) -0.4129(11) 0.5284(11) 0.142(8) Uiso 1 1 d . . .
H2XA H 1.2506 -0.4388 0.5087 0.213 Uiso 1 1 calc R . .
H2XB H 1.2093 -0.3913 0.5517 0.213 Uiso 1 1 calc R . .
H2XC H 1.1845 -0.3804 0.4967 0.213 Uiso 1 1 calc R . .
C3X C 1.1565(17) -0.4945(17) 0.5448(16) 0.212(14) Uiso 1 1 d . . .
H3XA H 1.1866 -0.4974 0.5037 0.255 Uiso 1 1 calc R . .
H3XB H 1.1657 -0.5391 0.5725 0.255 Uiso 1 1 calc R . .
C4X C 1.1049(16) -0.4734(15) 0.5406(14) 0.165(11) Uiso 1 1 d . . .
H4XA H 1.0956 -0.5107 0.5478 0.198 Uiso 1 1 calc R . .
H4XB H 1.1063 -0.4484 0.4970 0.198 Uiso 1 1 calc R . .
C5X C 1.0186(12) -0.3884(12) 0.5362(12) 0.157(10) Uiso 1 1 d . . .
H5XA H 1.0041 -0.4060 0.5187 0.235 Uiso 1 1 calc R . .
H5XB H 1.0450 -0.3651 0.5029 0.235 Uiso 1 1 calc R . .
H5XC H 0.9811 -0.3586 0.5586 0.235 Uiso 1 1 calc R . .
C6X C 1.0135(14) -0.4745(14) 0.6233(13) 0.187(11) Uiso 1 1 d . . .
H6XA H 0.9991 -0.4902 0.6039 0.280 Uiso 1 1 calc R . .
H6XB H 0.9760 -0.4470 0.6480 0.280 Uiso 1 1 calc R . .
H6XC H 1.0401 -0.5115 0.6500 0.280 Uiso 1 1 calc R . .
C7X C 1.2659(11) -0.5124(11) 1.0694(10) 0.128(8) Uiso 1 1 d . . .
H7XA H 1.3124 -0.5375 1.0626 0.192 Uiso 1 1 calc R . .
H7XB H 1.2543 -0.4949 1.0305 0.192 Uiso 1 1 calc R . .
H7XC H 1.2429 -0.5403 1.0997 0.192 Uiso 1 1 calc R . .
C8X C 1.2891(11) -0.4246(12) 1.0535(11) 0.146(9) Uiso 1 1 d . . .
H8XA H 1.3346 -0.4537 1.0481 0.219 Uiso 1 1 calc R . .
H8XB H 1.2798 -0.3937 1.0738 0.219 Uiso 1 1 calc R . .
H8XC H 1.2798 -0.4012 1.0132 0.219 Uiso 1 1 calc R . .
C9X C 1.2595(12) -0.4829(12) 1.1542(11) 0.141(8) Uiso 1 1 d . . .
H9XA H 1.3026 -0.5177 1.1553 0.169 Uiso 1 1 calc R . .
H9XB H 1.2579 -0.4459 1.1615 0.169 Uiso 1 1 calc R . .
C10X C 1.2137(12) -0.5045(13) 1.1998(12) 0.152(9) Uiso 1 1 d . . .
H10B H 1.2213 -0.5180 1.2404 0.183 Uiso 1 1 calc R . .
H10C H 1.2153 -0.5420 1.1935 0.183 Uiso 1 1 calc R . .
C11X C 1.0995(11) -0.4798(11) 1.2296(11) 0.137(8) Uiso 1 1 d . . .
H11B H 1.0987 -0.4991 1.2733 0.205 Uiso 1 1 calc R . .
H11C H 1.1119 -0.5135 1.2113 0.205 Uiso 1 1 calc R . .
H11D H 1.0566 -0.4473 1.2254 0.205 Uiso 1 1 calc R . .
C12X C 1.1291(12) -0.4007(12) 1.2239(11) 0.149(9) Uiso 1 1 d . . .
H12B H 1.1270 -0.4203 1.2679 0.223 Uiso 1 1 calc R . .
H12C H 1.0867 -0.3677 1.2188 0.223 Uiso 1 1 calc R . .
H12D H 1.1608 -0.3807 1.2039 0.223 Uiso 1 1 calc R . .
C13X C 1.2671(13) 0.0358(13) 0.5276(13) 0.169(11) Uiso 1 1 d . . .
H13A H 1.3135 0.0257 0.5120 0.254 Uiso 1 1 calc R . .
H13B H 1.2463 0.0654 0.4941 0.254 Uiso 1 1 calc R . .
H13C H 1.2596 -0.0042 0.5436 0.254 Uiso 1 1 calc R . .
C14X C 1.275(2) 0.0362(19) 0.6305(19) 0.32(2) Uiso 1 1 d D . .
H14B H 1.3218 0.0228 0.6138 0.479 Uiso 1 1 calc R . .
H14C H 1.2650 -0.0010 0.6608 0.479 Uiso 1 1 calc R . .
H14D H 1.2585 0.0699 0.6504 0.479 Uiso 1 1 calc R . .
C15X C 1.2641(15) 0.1170(13) 0.5546(14) 0.193(12) Uiso 1 1 d D . .
H15B H 1.2870 0.1091 0.5831 0.231 Uiso 1 1 calc R . .
H15C H 1.2937 0.1197 0.5126 0.231 Uiso 1 1 calc R . .
C16X C 1.2102(14) 0.1723(19) 0.5552(16) 0.246(17) Uiso 1 1 d D . .
H16B H 1.2161 0.2006 0.5125 0.295 Uiso 1 1 calc R . .
H16C H 1.2124 0.1929 0.5802 0.295 Uiso 1 1 calc R . .
C17X C 1.0954(12) 0.2219(12) 0.5389(11) 0.148(9) Uiso 1 1 d . . .
H17B H 1.0945 0.2658 0.5239 0.222 Uiso 1 1 calc R . .
H17C H 1.0527 0.2223 0.5647 0.222 Uiso 1 1 calc R . .
H17D H 1.1075 0.2065 0.5037 0.222 Uiso 1 1 calc R . .
C18X C 1.1333(15) 0.2054(15) 0.6272(15) 0.209(14) Uiso 1 1 d D . .
H18A H 1.1321 0.2495 0.6089 0.314 Uiso 1 1 calc R . .
H18B H 1.1690 0.1777 0.6466 0.314 Uiso 1 1 calc R . .
H18C H 1.0926 0.2056 0.6584 0.314 Uiso 1 1 calc R . .
C19X C 0.5716(12) 0.1303(13) 1.2282(12) 0.159(10) Uiso 1 1 d . . .
H19B H 0.5565 0.1287 1.2719 0.238 Uiso 1 1 calc R . .
H19C H 0.5826 0.0881 1.2245 0.238 Uiso 1 1 calc R . .
H19D H 0.5376 0.1634 1.2077 0.238 Uiso 1 1 calc R . .
C20X C 0.6848(11) 0.1010(11) 1.2309(11) 0.141(8) Uiso 1 1 d . . .
H20B H 0.6681 0.0993 1.2747 0.212 Uiso 1 1 calc R . .
H20C H 0.7195 0.1171 1.2119 0.212 Uiso 1 1 calc R . .
H20D H 0.7016 0.0576 1.2268 0.212 Uiso 1 1 calc R . .
C21X C 0.6112(12) 0.2125(12) 1.2057(12) 0.146(9) Uiso 1 1 d . . .
H21B H 0.5775 0.2178 1.2447 0.175 Uiso 1 1 calc R . .
H21C H 0.6491 0.2149 1.2074 0.175 Uiso 1 1 calc R . .
C22X C 0.5880(12) 0.2623(13) 1.1558(12) 0.158(9) Uiso 1 1 d . . .
H22B H 0.5818 0.3040 1.1580 0.190 Uiso 1 1 calc R . .
H22C H 0.5456 0.2650 1.1593 0.190 Uiso 1 1 calc R . .
C23X C 0.7018(14) 0.2678(14) 1.0634(13) 0.186(12) Uiso 1 1 d . . .
H23A H 0.6894 0.3141 1.0553 0.278 Uiso 1 1 calc R . .
H23B H 0.7279 0.2555 1.0251 0.278 Uiso 1 1 calc R . .
H23C H 0.7269 0.2432 1.0939 0.278 Uiso 1 1 calc R . .
C24X C 0.5891(12) 0.2895(12) 1.0502(12) 0.159(9) Uiso 1 1 d . . .
H24B H 0.5758 0.3359 1.0426 0.238 Uiso 1 1 calc R . .
H24C H 0.5512 0.2782 1.0710 0.238 Uiso 1 1 calc R . .
H24D H 0.6104 0.2788 1.0109 0.238 Uiso 1 1 calc R . .
C25X C 0.4854(13) -0.3058(13) 1.0670(12) 0.166(10) Uiso 1 1 d . . .
H25B H 0.4568 -0.3172 1.0601 0.249 Uiso 1 1 calc R . .
H25C H 0.5052 -0.2806 1.0279 0.249 Uiso 1 1 calc R . .
H25D H 0.4606 -0.2801 1.0965 0.249 Uiso 1 1 calc R . .
C26X C 0.5798(14) -0.4113(15) 1.0510(14) 0.193(12) Uiso 1 1 d . . .
H26B H 0.5534 -0.4264 1.0452 0.290 Uiso 1 1 calc R . .
H26C H 0.6132 -0.4485 1.0701 0.290 Uiso 1 1 calc R . .
H26D H 0.6000 -0.3877 1.0109 0.290 Uiso 1 1 calc R . .
C27X C 0.4973(15) -0.3789(15) 1.1971(14) 0.189(12) Uiso 1 1 d . . .
H27B H 0.4837 -0.4049 1.2395 0.227 Uiso 1 1 calc R . .
H27C H 0.4610 -0.3368 1.1891 0.227 Uiso 1 1 calc R . .
C28X C 0.5135(13) -0.4104(13) 1.1562(13) 0.161(10) Uiso 1 1 d . . .
H28A H 0.4757 -0.4153 1.1575 0.193 Uiso 1 1 calc R . .
H28B H 0.5480 -0.4537 1.1652 0.193 Uiso 1 1 calc R . .
C29X C 0.6031(13) -0.4270(14) 1.2217(13) 0.178(11) Uiso 1 1 d . . .
H29B H 0.5825 -0.4425 1.2654 0.267 Uiso 1 1 calc R . .
H29C H 0.6371 -0.4153 1.2180 0.267 Uiso 1 1 calc R . .
H29D H 0.6218 -0.4613 1.2019 0.267 Uiso 1 1 calc R . .
C30X C 0.5169(12) -0.3036(12) 1.2288(12) 0.161(10) Uiso 1 1 d . . .
H30B H 0.4976 -0.3199 1.2727 0.241 Uiso 1 1 calc R . .
H30C H 0.4835 -0.2663 1.2097 0.241 Uiso 1 1 calc R . .
H30D H 0.5503 -0.2905 1.2242 0.241 Uiso 1 1 calc R . .
C31X C 0.5864(12) 0.0924(12) 0.5367(12) 0.164(10) Uiso 1 1 d D . .
H31B H 0.5618 0.0897 0.5165 0.245 Uiso 1 1 calc R . .
H31C H 0.6038 0.0502 0.5654 0.245 Uiso 1 1 calc R . .
H31D H 0.6219 0.1047 0.5056 0.245 Uiso 1 1 calc R . .
C32X C 0.5240(16) 0.1981(16) 0.5345(15) 0.188(12) Uiso 1 1 d . . .
H32C H 0.4927 0.1988 0.5191 0.226 Uiso 1 1 calc R . .
H32D H 0.5621 0.1995 0.4991 0.226 Uiso 1 1 calc R . .
C33X C 0.5972(13) 0.2754(12) 0.5267(11) 0.184(11) Uiso 1 1 d D . .
H33A H 0.5629 0.3187 0.5226 0.276 Uiso 1 1 calc R . .
H33B H 0.6135 0.2640 0.4882 0.276 Uiso 1 1 calc R . .
H33C H 0.6323 0.2749 0.5357 0.276 Uiso 1 1 calc R . .
C34X C 0.4941(15) 0.2615(16) 0.5501(15) 0.204(13) Uiso 1 1 d . . .
H34B H 0.4530 0.2679 0.5827 0.245 Uiso 1 1 calc R . .
H34C H 0.4911 0.3002 0.5140 0.245 Uiso 1 1 calc R . .
C35X C 0.4796(13) 0.1328(14) 0.6181(13) 0.190(12) Uiso 1 1 d D . .
H35B H 0.4582 0.1273 0.5966 0.285 Uiso 1 1 calc R . .
H35C H 0.4504 0.1704 0.6341 0.285 Uiso 1 1 calc R . .
H35D H 0.4908 0.0940 0.6523 0.285 Uiso 1 1 calc R . .
C36X C 0.5191(14) 0.2783(15) 0.6164(16) 0.236(15) Uiso 1 1 d D . .
H36B H 0.5097 0.3217 0.5875 0.353 Uiso 1 1 calc R . .
H36C H 0.5367 0.2750 0.6468 0.353 Uiso 1 1 calc R . .
H36D H 0.4794 0.2701 0.6376 0.353 Uiso 1 1 calc R . .
N1X N 1.1720(8) -0.4550(8) 0.5701(8) 0.112(5) Uani 1 1 d . . .
N2X N 1.0528(9) -0.4359(8) 0.5741(7) 0.102(5) Uani 1 1 d . . .
N3X N 1.2492(8) -0.4620(8) 1.0912(7) 0.104(5) Uani 1 1 d . . .
N4X N 1.1473(8) -0.4482(8) 1.1971(7) 0.113(5) Uani 1 1 d . . .
N5X N 1.2415(13) 0.0647(9) 0.5745(10) 0.164(9) Uani 1 1 d D . .
N6X N 1.1431(9) 0.1785(9) 0.5756(9) 0.132(7) Uani 1 1 d D . .
N7X N 0.6301(10) 0.1468(7) 1.1985(7) 0.123(7) Uani 1 1 d . . .
N8X N 0.6355(12) 0.2517(8) 1.0905(9) 0.166(10) Uani 1 1 d . . .
N9X N 0.5374(8) -0.3667(10) 1.0923(10) 0.133(6) Uani 1 1 d . . .
N10X N 0.5534(10) -0.3684(11) 1.1907(8) 0.153(8) Uani 1 1 d . . .
N11X N 0.5419(9) 0.1435(9) 0.5724(8) 0.133(7) Uani 1 1 d D . .
N12X N 0.5704(18) 0.2261(16) 0.5796(7) 0.37(3) Uani 1 1 d D . .
C1T C 0.9368(12) -0.0132(11) 0.9778(10) 0.127(4) Uiso 0.40 1 d PGD A 1
C2T C 0.9501(11) 0.0107(9) 0.9141(10) 0.127(4) Uiso 0.40 1 d PGD A 1
C3T C 0.9603(9) -0.0258(8) 0.8788(9) 0.127(4) Uiso 0.40 1 d PGD A 1
C4T C 0.9567(7) -0.0866(8) 0.9074(8) 0.127(4) Uiso 0.40 1 d PGD A 1
C5T C 0.9436(8) -0.1105(9) 0.9715(8) 0.127(4) Uiso 0.40 1 d PGD A 1
C6T C 0.9339(11) -0.0740(10) 1.0064(9) 0.127(4) Uiso 0.40 1 d PGD A 1
C7T C 0.9789(11) -0.0486(11) 0.5890(7) 0.127(4) Uiso 0.40 1 d PGD A 1
C8T C 0.9749(11) -0.1087(11) 0.6193(7) 0.127(4) Uiso 0.40 1 d PGD A 1
C9T C 0.9736(8) -0.1366(9) 0.6813(7) 0.127(4) Uiso 0.40 1 d PGD A 1
C10T C 0.9769(7) -0.1044(8) 0.7133(6) 0.127(4) Uiso 0.40 1 d PGD A 1
C11T C 0.9815(8) -0.0442(8) 0.6825(7) 0.127(4) Uiso 0.40 1 d PGD A 1
C12T C 0.9820(10) -0.0162(10) 0.6206(7) 0.127(4) Uiso 0.40 1 d PGD A 1
C13T C 0.9753(11) -0.4088(7) 0.9566(10) 0.127(4) Uiso 0.40 1 d PGD A 1
C14T C 0.9806(10) -0.3767(7) 0.9868(9) 0.127(4) Uiso 0.40 1 d PGD A 1
C15T C 0.9785(8) -0.3143(7) 0.9577(8) 0.127(4) Uiso 0.40 1 d PGD A 1
C16T C 0.9720(7) -0.2836(7) 0.8974(7) 0.127(4) Uiso 0.40 1 d PGD A 1
C17T C 0.9671(8) -0.3164(7) 0.8672(9) 0.127(4) Uiso 0.40 1 d PGD A 1
C18T C 0.9683(10) -0.3785(8) 0.8970(10) 0.127(4) Uiso 0.40 1 d PGD A 1
C19T C 0.9647(6) -0.1251(7) 0.8706(7) 0.127(4) Uiso 0.40 1 d PGD A 1
N19T N 0.9696(6) -0.0972(7) 0.8100(7) 0.127(4) Uiso 0.40 1 d PGD A 1
C20T C 0.9737(6) -0.1334(7) 0.7800(6) 0.127(4) Uiso 0.40 1 d PGD A 1
N20T N 0.9744(6) -0.1935(7) 0.8057(6) 0.127(4) Uiso 0.40 1 d PGD A 1
C21T C 0.9705(5) -0.2171(7) 0.8663(6) 0.127(4) Uiso 0.40 1 d PGD A 1
N21T N 0.9653(5) -0.1848(7) 0.9009(6) 0.127(4) Uiso 0.40 1 d PGD A 1
Mn1G Mn 0.7679(4) -0.0755(4) 0.8939(4) 0.124(3) Uiso 0.40 1 d P B 1
C11H C 1.0202(4) -0.1167(9) 0.8852(9) 0.29(3) Uiso 0.35 1 d PG C 2
C12H C 1.0082(6) -0.1742(7) 0.9135(9) 0.29(3) Uiso 0.35 1 d PG C 2
C13H C 0.9895(8) -0.1816(6) 0.8704(9) 0.29(3) Uiso 0.35 1 d PG C 2
C14H C 0.9890(8) -0.1272(9) 0.8180(7) 0.29(3) Uiso 0.35 1 d PG C 2
C15H C 1.0058(6) -0.0839(10) 0.8265(7) 0.29(3) Uiso 0.35 1 d PG C 2
Mn1H Mn 0.9235(4) -0.0958(4) 0.8962(4) 0.088(2) Uiso 0.35 1 d PG C 2
C16H C 0.9056(7) -0.0470(6) 0.9376(6) 0.162(16) Uiso 0.35 1 d PG C 2
O16H O 0.8921(12) -0.0114(10) 0.9668(10) 0.116(7) Uiso 0.35 1 d PG C 2
C17H C 0.8703(6) -0.1329(7) 0.9486(6) 0.162(16) Uiso 0.35 1 d PG C 2
O17H O 0.8353(10) -0.1592(10) 0.9864(9) 0.116(7) Uiso 0.35 1 d PG C 2
C18H C 0.8660(6) -0.0352(6) 0.8537(6) 0.162(16) Uiso 0.35 1 d PG C 2
O18H O 0.8321(10) 0.0015(9) 0.8222(9) 0.116(7) Uiso 0.35 1 d PG C 2
C1U C 0.5885(8) -0.0310(11) 0.9451(11) 0.118(4) Uiso 0.35 1 d PGD D 2
C2U C 0.6206(8) 0.0021(10) 0.8908(11) 0.118(4) Uiso 0.35 1 d PGD D 2
C3U C 0.6849(8) -0.0295(8) 0.8634(9) 0.118(4) Uiso 0.35 1 d PGD D 2
C4U C 0.7175(7) -0.0948(8) 0.8901(8) 0.118(4) Uiso 0.35 1 d PGD D 2
C5U C 0.6850(7) -0.1277(9) 0.9449(8) 0.118(4) Uiso 0.35 1 d PGD D 2
C6U C 0.6208(8) -0.0958(11) 0.9722(9) 0.118(4) Uiso 0.35 1 d PGD D 2
C7U C 0.9628(11) -0.0461(12) 0.5955(8) 0.118(4) Uiso 0.35 1 d PGD D 2
C8U C 0.9934(10) -0.1111(12) 0.6236(8) 0.118(4) Uiso 0.35 1 d PGD D 2
C9U C 0.9644(8) -0.1398(10) 0.6831(7) 0.118(4) Uiso 0.35 1 d PGD D 2
C10U C 0.9046(8) -0.1032(9) 0.7151(7) 0.118(4) Uiso 0.35 1 d PGD D 2
C11U C 0.8745(10) -0.0378(9) 0.6868(7) 0.118(4) Uiso 0.35 1 d PGD D 2
C12U C 0.9033(11) -0.0095(11) 0.6269(8) 0.118(4) Uiso 0.35 1 d PGD D 2
C13U C 0.9751(11) -0.4168(8) 0.9547(11) 0.118(4) Uiso 0.35 1 d PGD D 2
C14U C 0.9167(11) -0.3789(8) 0.9861(10) 0.118(4) Uiso 0.35 1 d PGD D 2
C15U C 0.8841(9) -0.3159(8) 0.9556(8) 0.118(4) Uiso 0.35 1 d PGD D 2
C16U C 0.9102(8) -0.2897(7) 0.8933(8) 0.118(4) Uiso 0.35 1 d PGD D 2
C17U C 0.9692(8) -0.3281(7) 0.8621(10) 0.118(4) Uiso 0.35 1 d PGD D 2
C18U C 1.0011(9) -0.3914(8) 0.8927(11) 0.118(4) Uiso 0.35 1 d PGD D 2
C19U C 0.7854(7) -0.1301(7) 0.8601(7) 0.118(4) Uiso 0.35 1 d PGD D 2
N19U N 0.8125(7) -0.0988(7) 0.8040(7) 0.118(4) Uiso 0.35 1 d PGD D 2
C20U C 0.8729(7) -0.1343(7) 0.7781(7) 0.118(4) Uiso 0.35 1 d PGD D 2
N20U N 0.9066(7) -0.1959(7) 0.8045(7) 0.118(4) Uiso 0.35 1 d PGD D 2
C21U C 0.8754(7) -0.2221(7) 0.8611(7) 0.118(4) Uiso 0.35 1 d PGD D 2
N21U N 0.8147(7) -0.1914(7) 0.8908(7) 0.118(4) Uiso 0.35 1 d PGD D 2
C1V C 0.5905(15) -0.061(2) 0.964(2) 0.166(9) Uiso 0.25 1 d PG E 3
C2V C 0.6240(15) -0.0636(19) 0.9990(18) 0.166(9) Uiso 0.25 1 d PG E 3
C3V C 0.6834(14) -0.0580(15) 0.9708(15) 0.166(9) Uiso 0.25 1 d PG E 3
C4V C 0.7093(13) -0.0488(13) 0.9074(15) 0.166(9) Uiso 0.25 1 d PG E 3
C5V C 0.6755(13) -0.0461(16) 0.8728(17) 0.166(9) Uiso 0.25 1 d PG E 3
C6V C 0.6165(15) -0.0521(19) 0.901(2) 0.166(9) Uiso 0.25 1 d PG E 3
C7V C 0.940(2) 0.003(2) 0.975(2) 0.166(9) Uiso 0.25 1 d PG E 3
C8V C 0.9642(18) 0.012(2) 0.912(2) 0.166(9) Uiso 0.25 1 d PG E 3
C9V C 0.9362(15) 0.0029(17) 0.8803(18) 0.166(9) Uiso 0.25 1 d PG E 3
C10V C 0.8839(14) -0.0161(14) 0.9121(15) 0.166(9) Uiso 0.25 1 d PG E 3
C11V C 0.8603(17) -0.0258(16) 0.9757(15) 0.166(9) Uiso 0.25 1 d PG E 3
C12V C 0.888(2) -0.016(2) 1.0070(18) 0.166(9) Uiso 0.25 1 d PG E 3
C13V C 0.934(2) -0.015(2) 0.5980(13) 0.166(9) Uiso 0.25 1 d PG E 3
C14V C 0.883(2) -0.036(2) 0.6309(14) 0.166(9) Uiso 0.25 1 d PG E 3
C15V C 0.8557(17) -0.0387(16) 0.6928(14) 0.166(9) Uiso 0.25 1 d PG E 3
C16V C 0.8794(14) -0.0219(14) 0.7227(13) 0.166(9) Uiso 0.25 1 d PG E 3
C17V C 0.9306(15) -0.0015(16) 0.6893(13) 0.166(9) Uiso 0.25 1 d PG E 3
C18V C 0.9571(18) 0.002(2) 0.6271(14) 0.166(9) Uiso 0.25 1 d PG E 3
C19V C 0.7714(12) -0.0400(10) 0.8760(13) 0.166(9) Uiso 0.25 1 d PG E 3
N19V N 0.7985(12) -0.0352(11) 0.9096(13) 0.166(9) Uiso 0.25 1 d PG E 3
C20V C 0.8529(12) -0.0242(11) 0.8780(13) 0.166(9) Uiso 0.25 1 d PG E 3
N20V N 0.8809(12) -0.0192(11) 0.8179(13) 0.166(9) Uiso 0.25 1 d PG E 3
C21V C 0.8505(12) -0.0260(11) 0.7890(13) 0.166(9) Uiso 0.25 1 d PG E 3
N21V N 0.7954(12) -0.0360(11) 0.8159(13) 0.166(9) Uiso 0.25 1 d PG E 3
Mn1I Mn 0.9001(5) -0.2346(5) 0.8934(5) 0.089(3) Uiso 0.25 1 d P F 3
O1 O 0.7154(11) -0.4895(11) 1.0992(10) 0.093(7) Uiso 0.50 1 d P . .
O4 O 0.7723(17) -0.2810(17) 0.6892(16) 0.167(12) Uiso 0.50 1 d P G 4
O5 O 1.1782(9) -0.2827(9) 1.0984(9) 0.070(6) Uiso 0.50 1 d P H 5
O6 O 0.6837(11) 0.1397(11) 1.3726(11) 0.102(7) Uiso 0.50 1 d P I 6
O7 O 0.7203(12) 0.1346(12) 1.4762(11) 0.106(8) Uiso 0.50 1 d P J 7
O8 O 1.0044(10) -0.3794(10) 0.3785(10) 0.085(6) Uiso 0.50 1 d P K 8
O9 O 1.1730(12) 0.0752(12) 0.7469(12) 0.113(8) Uiso 0.50 1 d P L 9
O11 O 0.6918(13) 0.4244(13) 1.0975(13) 0.128(9) Uiso 0.50 1 d P M 11
O12 O 1.0665(15) -0.1340(16) 0.4826(15) 0.158(12) Uiso 0.50 1 d P N 12
O13 O 1.5947(14) -0.5795(14) 0.8932(14) 0.140(10) Uiso 0.50 1 d P O 13
O14 O 1.2940(14) -0.3621(14) 0.5799(14) 0.139(10) Uiso 0.50 1 d P P 14
O15 O 1.4654(15) -0.8356(16) 0.7493(15) 0.155(11) Uiso 0.50 1 d P Q 15
O16 O 1.1068(13) -0.6208(13) 0.5329(13) 0.126(9) Uiso 0.50 1 d P R 16
O17 O 1.2855(16) -0.4556(16) 0.6760(16) 0.167(12) Uiso 0.50 1 d P S 17
O18 O 1.0423(15) -0.2808(15) 0.3455(14) 0.147(11) Uiso 0.50 1 d P T 18
O19 O 1.4221(10) -0.1358(10) 0.6232(10) 0.091(7) Uiso 0.50 1 d P U 19
O20 O 1.6903(12) -0.6871(12) 0.8969(12) 0.110(8) Uiso 0.50 1 d P V 20
O21 O 1.1064(17) -0.4810(17) 0.3974(16) 0.172(13) Uiso 0.50 1 d P W 21
O22 O 0.5779(14) 0.4306(14) 1.0978(14) 0.140(10) Uiso 0.50 1 d P X 22
O23 O 1.7507(17) -0.7205(17) 0.5230(17) 0.178(13) Uiso 0.50 1 d P Y 23
O24 O 0.6936(15) 0.3085(15) 1.1915(15) 0.148(11) Uiso 0.50 1 d P Z 24
O25 O 0.5740(15) 0.5925(15) 0.8898(15) 0.150(11) Uiso 0.50 1 d P A 25
O26 O 1.0812(14) -0.2692(14) 0.4827(14) 0.134(10) Uiso 0.50 1 d P B 26
O27 O 1.0948(19) -0.2941(19) 0.4382(19) 0.190(15) Uiso 0.50 1 d P C 27
O28 O 1.127(3) -0.610(3) 0.717(3) 0.16(2) Uiso 0.25 1 d P D 28
O29 O 1.0878(18) -0.1665(18) 1.0564(17) 0.185(14) Uiso 0.50 1 d P E 29
C30 O 1.0436(15) -0.6607(16) 0.7194(15) 0.155(11) Uiso 0.50 1 d P F 30
O31 O 0.6875(18) 0.2807(18) 1.3847(17) 0.181(14) Uiso 0.50 1 d P G 31
O32 O 1.1847(16) -0.6564(16) 0.5946(16) 0.160(12) Uiso 0.50 1 d P H 32
O33 O 0.718(2) 0.301(2) 1.248(2) 0.105(16) Uiso 0.25 1 d P I 33
O34 O 1.209(2) -0.424(2) 0.365(2) 0.24(2) Uiso 0.50 1 d P J 33
O35 O 1.310(2) -0.658(2) 1.200(2) 0.216(17) Uiso 0.50 1 d P K 35
O36 O 0.7074(17) 0.2276(17) 1.2574(16) 0.174(13) Uiso 0.50 1 d P L 36
O37 O 0.8420(18) -0.4838(18) 1.0642(18) 0.187(14) Uiso 0.50 1 d P M 37
O38 O 1.032(3) -0.777(3) 0.769(3) 0.15(2) Uiso 0.25 1 d P N 38
O39 O 1.0850(18) 0.0403(18) 0.8552(18) 0.189(14) Uiso 0.50 1 d P O 39
O40 O 1.3821(17) -0.5698(17) 0.6359(16) 0.170(13) Uiso 0.50 1 d P P 40
O41 O 1.234(2) -0.762(2) 0.744(2) 0.113(17) Uiso 0.25 1 d P Q 41
O42 O 1.479(3) -0.927(3) 0.868(2) 0.120(18) Uiso 0.25 1 d P R 42
O43 O 0.6280(18) -0.0808(18) 0.6053(17) 0.186(14) Uiso 0.50 1 d P S 43
O44 O 1.320(3) -0.786(3) 0.583(3) 0.123(18) Uiso 0.25 1 d P T 44
O45 O 1.407(4) 0.015(4) 0.661(4) 0.19(3) Uiso 0.25 1 d P U 45
O46 O 1.0771(15) -0.5264(15) 0.7442(14) 0.146(11) Uiso 0.50 1 d P V 46
O47 O 1.497(3) -0.553(3) 0.619(3) 0.131(19) Uiso 0.25 1 d P W 47
O48 O 1.525(2) -0.547(2) 0.438(2) 0.217(17) Uiso 0.50 1 d P X 48
O49 O 0.684(2) -0.564(2) 1.234(2) 0.087(13) Uiso 0.25 1 d P Y 49
O50 O 0.8368(18) -0.3369(18) 0.6549(17) 0.183(14) Uiso 0.50 1 d P Z 50
O51 O 1.297(3) -0.669(3) 0.582(3) 0.14(2) Uiso 0.25 1 d P A 51
O52 O 1.463(4) -1.004(4) 0.752(4) 0.18(3) Uiso 0.25 1 d P B 52
O53 O 0.524(4) -0.033(4) 0.681(4) 0.19(3) Uiso 0.25 1 d P C 53
O54 O 0.551(4) -0.033(4) 1.242(4) 0.17(3) Uiso 0.25 1 d P D 54
O55 O 0.7708(19) -0.1570(19) 0.5928(18) 0.197(15) Uiso 0.50 1 d P E 55
O56 O 1.473(2) -1.041(2) 0.918(2) 0.116(17) Uiso 0.25 1 d P F 56
O57 O 1.384(2) -0.786(2) 0.723(2) 0.112(16) Uiso 0.25 1 d P G 57
O58 O 1.334(3) -0.663(3) 0.580(3) 0.13(2) Uiso 0.25 1 d P H 58
O59 O 1.324(3) -0.658(4) 0.708(3) 0.18(3) Uiso 0.25 1 d P I 59
O60 O 1.638(3) -0.683(3) 0.629(3) 0.13(2) Uiso 0.25 1 d P J 60
O61 O 1.1399(15) -0.0877(15) 0.5105(15) 0.152(11) Uiso 0.50 1 d P K 61
O62 O 0.8817(17) -0.1246(16) 0.5351(15) 0.136(11) Uiso 0.50 1 d P L 62
O64 O 0.5656(19) 0.375(2) 1.3737(19) 0.204(16) Uiso 0.50 1 d P M 64
O65 O 0.4983(16) -0.1210(16) 1.0582(15) 0.147(11) Uiso 0.50 1 d P N 65
N2N N 0.8978(10) -0.0888(10) 0.5181(10) 0.057(6) Uiso 0.50 1 d PD O 1
O21N O 0.9308(14) -0.1417(11) 0.5312(14) 0.145(12) Uiso 0.50 1 d PD O 1
O22N O 0.8417(11) -0.0658(14) 0.5319(14) 0.140(10) Uiso 0.50 1 d PD O 1
O23N O 0.9250(9) -0.0519(9) 0.4916(9) 0.074(6) Uiso 0.50 1 d PD O 1
N1N N 1.523(3) -1.1592(17) 0.848(2) 0.29(3) Uiso 0.50 1 d PD P 1
O11N O 1.519(2) -1.1106(17) 0.8296(18) 0.220(18) Uiso 0.50 1 d PD P 1
O12N O 1.5657(19) -1.2010(19) 0.8275(19) 0.25(2) Uiso 0.50 1 d PD P 1
O13N O 1.4910(13) -1.1828(13) 0.8964(12) 0.133(10) Uiso 0.50 1 d PD P 1
O14N O 1.6012(16) -1.3129(16) 0.8878(16) 0.162(12) Uiso 0.50 1 d P Q 2
N3N N 0.8388(11) 0.1246(9) 1.0924(10) 0.057(6) Uiso 0.50 1 d PD R 1
O31N O 0.8098(13) 0.1248(12) 1.1348(11) 0.133(10) Uiso 0.50 1 d PD R 1
O32N O 0.8794(18) 0.0785(15) 1.0762(17) 0.25(2) Uiso 0.50 1 d PD R 1
O33N O 0.834(2) 0.1708(15) 1.0481(14) 0.25(2) Uiso 0.50 1 d PD R 1
N4N N 1.1165(11) -0.5379(10) 1.0986(11) 0.058(6) Uiso 0.50 1 d PD S 1
O41N O 1.0988(15) -0.5469(16) 1.1461(12) 0.168(13) Uiso 0.50 1 d PD S 1
O42N O 1.1654(13) -0.5636(18) 1.0701(16) 0.209(17) Uiso 0.50 1 d PD S 1
O43N O 1.0770(11) -0.5077(11) 1.0688(10) 0.104(8) Uiso 0.50 1 d PD S 1
N5N N 0.4656(16) -0.1498(16) 1.0781(16) 0.111(11) Uiso 0.50 1 d PD T 1
O51N O 0.4535(13) -0.1812(14) 1.1207(14) 0.121(9) Uiso 0.50 1 d PD T 1
O52N O 0.448(2) -0.1378(19) 1.0353(16) 0.204(16) Uiso 0.50 1 d PD T 1
O53N O 1.238(2) -0.542(2) 0.750(2) 0.25(2) Uiso 0.50 1 d P U 1

loop_
_atom_site_aniso_label
_atom_site_aniso_U_11
_atom_site_aniso_U_22
_atom_site_aniso_U_33
_atom_site_aniso_U_23
_atom_site_aniso_U_13
_atom_site_aniso_U_12
Pd1A 0.1029(11) 0.0755(9) 0.0627(9) -0.0245(7) -0.0148(8) -0.0328(8)
Pd2A 0.1066(12) 0.0763(9) 0.0676(10) -0.0018(7) -0.0395(8) -0.0300(9)
Pd3A 0.1182(13) 0.0694(9) 0.0862(11) -0.0016(8) -0.0328(10) -0.0466(9)
Pd4A 0.1363(14) 0.0867(11) 0.0686(10) -0.0369(8) -0.0325(9) -0.0185(10)
Pd5A 0.0993(13) 0.1601(16) 0.0882(12) -0.0401(11) -0.0060(9) -0.0663(12)
Pd6A 0.0745(11) 0.1491(16) 0.0740(11) -0.0434(11) -0.0214(9) -0.0130(10)
N1A 0.126(13) 0.070(10) 0.086(12) -0.027(9) -0.027(10) -0.045(10)
C1A 0.19(2) 0.063(11) 0.051(12) -0.022(10) -0.037(13) -0.039(13)
C2A 0.133(16) 0.058(11) 0.053(11) 0.004(9) -0.033(10) -0.043(11)
C3A 0.116(15) 0.076(12) 0.052(11) -0.025(10) -0.014(10) -0.040(11)
C4A 0.129(17) 0.061(11) 0.067(13) -0.010(10) -0.005(12) -0.034(11)
C5A 0.127(16) 0.068(12) 0.064(12) -0.038(11) -0.016(11) -0.028(12)
N2A 0.121(12) 0.072(10) 0.063(9) 0.001(8) -0.040(9) -0.045(9)
C6A 0.118(15) 0.079(13) 0.074(13) -0.011(11) -0.039(11) -0.050(12)
C7A 0.124(15) 0.056(10) 0.060(12) -0.001(9) -0.041(11) -0.030(10)
C8A 0.098(14) 0.067(11) 0.085(13) -0.003(10) -0.051(11) -0.042(10)
C9A 0.115(16) 0.070(12) 0.101(16) -0.026(12) -0.022(12) -0.045(11)
C10A 0.133(16) 0.060(11) 0.063(12) 0.006(10) -0.055(12) -0.034(11)
N3A 0.132(13) 0.064(9) 0.074(11) 0.003(8) -0.049(9) -0.051(9)
C11A 0.110(15) 0.063(12) 0.078(13) 0.005(10) -0.040(11) -0.040(11)
C12A 0.149(18) 0.088(14) 0.043(11) -0.009(10) -0.025(11) -0.053(13)
C13A 0.119(15) 0.069(11) 0.069(12) -0.003(10) -0.037(11) -0.056(11)
C14A 0.21(2) 0.098(15) 0.076(14) -0.015(12) -0.036(14) -0.091(16)
C15A 0.19(2) 0.079(14) 0.106(18) 0.016(12) -0.093(16) -0.063(15)
N4A 0.063(10) 0.097(12) 0.082(12) -0.032(10) -0.010(9) -0.008(10)
C16A 0.069(15) 0.124(19) 0.090(16) -0.019(15) -0.014(13) -0.006(14)
C17A 0.13(2) 0.13(2) 0.078(17) 0.002(15) -0.004(15) -0.045(18)
C18A 0.093(17) 0.15(2) 0.061(15) -0.013(15) -0.013(13) -0.017(16)
C19A 0.094(18) 0.17(3) 0.081(17) -0.003(18) -0.026(15) -0.005(17)
C20A 0.084(15) 0.127(17) 0.061(14) -0.027(13) 0.006(11) -0.023(14)
N5A 0.053(11) 0.144(15) 0.080(13) -0.021(11) -0.023(9) -0.016(10)
C21A 0.097(18) 0.21(3) 0.049(15) -0.027(17) -0.011(14) 0.010(18)
C22A 0.10(2) 0.29(4) 0.055(15) -0.03(2) 0.011(15) -0.09(2)
C23A 0.11(2) 0.23(3) 0.057(16) -0.07(2) 0.035(15) -0.09(2)
C24A 0.056(16) 0.25(4) 0.15(3) -0.07(3) -0.047(19) 0.00(2)
C25A 0.056(15) 0.26(3) 0.071(15) -0.078(19) 0.013(13) -0.048(18)
N6A 0.102(15) 0.132(16) 0.069(12) -0.010(12) -0.017(11) -0.043(13)
C26A 0.108(18) 0.120(17) 0.085(17) -0.035(15) -0.010(13) -0.041(16)
C27A 0.16(2) 0.13(2) 0.10(2) 0.032(16) -0.05(2) -0.048(19)
C28A 0.060(15) 0.25(3) 0.082(17) -0.07(2) 0.017(14) -0.067(19)
C29A 0.11(2) 0.17(2) 0.13(2) -0.025(19) -0.004(17) -0.08(2)
C30A 0.092(17) 0.14(2) 0.11(2) -0.051(18) -0.020(17) -0.023(17)
N7A 0.115(14) 0.084(13) 0.095(12) -0.017(9) -0.040(10) -0.048(12)
C31A 0.12(2) 0.074(14) 0.093(15) 0.000(11) -0.045(14) -0.025(16)
C32A 0.096(16) 0.090(16) 0.103(16) -0.036(12) -0.042(13) -0.007(13)
C33A 0.077(14) 0.055(12) 0.079(13) -0.016(9) -0.039(10) -0.001(11)
C34A 0.121(18) 0.090(15) 0.079(13) -0.019(11) -0.030(12) -0.056(16)
C35A 0.098(18) 0.080(15) 0.118(17) -0.048(13) -0.042(13) -0.012(13)
N8A 0.051(11) 0.105(14) 0.107(13) -0.040(11) -0.010(10) -0.030(10)
C36A 0.062(14) 0.15(2) 0.112(18) -0.063(17) 0.014(12) -0.034(16)
C37A 0.13(2) 0.107(17) 0.105(17) -0.054(13) 0.025(15) -0.067(19)
C38A 0.065(15) 0.079(15) 0.087(14) -0.037(11) 0.007(11) -0.012(13)
C39A 0.080(15) 0.107(18) 0.101(16) -0.023(13) -0.018(12) -0.017(14)
C40A 0.15(2) 0.085(16) 0.114(18) -0.033(13) -0.010(17) -0.069(19)
N9A 0.092(13) 0.099(12) 0.102(13) -0.057(10) -0.016(10) 0.005(11)
C41A 0.113(18) 0.084(14) 0.113(16) -0.059(12) -0.042(13) -0.007(13)
C42A 0.102(16) 0.088(15) 0.136(19) -0.045(14) -0.043(14) -0.001(13)
C44A 0.087(14) 0.071(12) 0.115(16) -0.050(11) -0.038(12) 0.001(11)
N10A 0.115(15) 0.098(12) 0.106(16) -0.028(11) -0.034(13) -0.056(11)
C46A 0.117(18) 0.142(18) 0.062(14) -0.042(13) 0.005(13) -0.085(16)
C47A 0.23(3) 0.092(15) 0.092(17) 0.014(12) -0.11(2) -0.089(18)
C48A 0.111(16) 0.069(11) 0.055(11) -0.017(9) -0.010(11) -0.031(11)
C49A 0.36(4) 0.065(13) 0.047(14) 0.013(11) -0.09(2) -0.09(2)
C50A 0.11(2) 0.101(17) 0.09(2) -0.031(15) 0.055(16) -0.058(16)
N11A 0.095(13) 0.112(12) 0.080(12) -0.051(10) -0.018(11) -0.026(11)
C51A 0.095(15) 0.111(15) 0.085(15) -0.050(12) -0.007(12) -0.036(12)
C52A 0.127(19) 0.132(17) 0.092(16) -0.053(14) -0.036(14) -0.053(15)
C53A 0.091(16) 0.117(16) 0.086(15) -0.036(12) -0.039(13) -0.034(13)
C54A 0.106(16) 0.088(13) 0.098(16) -0.033(12) -0.041(13) -0.011(12)
C55A 0.16(2) 0.119(17) 0.099(18) -0.065(14) -0.060(17) -0.028(17)
N12A 0.050(10) 0.169(16) 0.080(13) -0.063(11) -0.015(9) -0.004(10)
C56A 0.15(3) 0.16(2) 0.14(2) -0.060(18) -0.11(2) -0.005(19)
C57A 0.15(2) 0.135(19) 0.058(14) -0.039(13) 0.012(14) -0.060(16)
C58A 0.109(18) 0.17(2) 0.072(14) -0.052(14) -0.042(14) -0.042(15)
C59A 0.075(17) 0.18(2) 0.098(18) -0.063(17) -0.003(15) -0.008(16)
C60A 0.084(15) 0.19(2) 0.074(15) -0.083(15) -0.021(13) -0.009(14)
C61A 0.106(15) 0.047(10) 0.091(15) -0.014(10) -0.035(12) -0.026(10)
N61A 0.147(14) 0.054(8) 0.046(9) -0.001(7) -0.033(9) -0.024(9)
C62A 0.148(18) 0.066(12) 0.065(12) 0.006(10) -0.045(12) -0.063(12)
N62A 0.139(14) 0.084(11) 0.080(12) -0.011(9) -0.052(10) -0.054(10)
C63A 0.107(15) 0.077(13) 0.059(12) -0.023(11) -0.030(11) -0.017(11)
N63A 0.099(11) 0.057(9) 0.061(9) -0.001(7) -0.023(8) -0.032(8)
C64A 0.10(2) 0.094(17) 0.11(2) -0.011(16) -0.045(19) -0.015(15)
N64A 0.065(12) 0.17(2) 0.084(13) -0.056(15) 0.021(11) -0.033(13)
C65A 0.09(2) 0.12(2) 0.079(18) -0.002(16) -0.015(16) -0.034(17)
N65A 0.071(13) 0.18(2) 0.105(16) -0.038(15) -0.026(13) -0.022(14)
C66A 0.064(17) 0.17(3) 0.10(2) -0.013(19) -0.035(17) -0.037(18)
N66A 0.065(13) 0.161(19) 0.071(13) -0.014(13) 0.010(11) -0.026(13)
C67A 0.116(18) 0.097(16) 0.050(11) -0.005(10) -0.027(11) -0.057(16)
N67A 0.108(14) 0.072(10) 0.065(9) -0.014(8) -0.029(9) -0.035(11)
C68A 0.065(15) 0.076(15) 0.084(14) -0.032(11) 0.001(11) -0.026(13)
N68A 0.086(12) 0.095(14) 0.100(12) -0.038(10) -0.018(9) -0.035(11)
C69A 0.089(16) 0.068(13) 0.068(12) -0.033(10) -0.021(11) 0.011(12)
N69A 0.092(12) 0.063(10) 0.084(11) -0.034(8) -0.028(9) -0.012(9)
C70A 0.091(16) 0.092(14) 0.068(14) -0.013(11) 0.002(13) -0.032(12)
N70A 0.149(17) 0.102(12) 0.063(11) -0.025(9) -0.043(11) -0.047(12)
C71A 0.069(14) 0.118(15) 0.057(13) -0.046(11) -0.003(11) -0.026(12)
N71A 0.121(15) 0.175(17) 0.052(10) -0.059(11) -0.002(10) -0.063(13)
C72A 0.061(15) 0.117(17) 0.14(2) -0.039(16) -0.017(16) -0.014(13)
N72A 0.131(17) 0.143(15) 0.083(12) -0.035(11) -0.065(13) -0.047(13)
N1X 0.123(13) 0.120(13) 0.117(13) -0.074(12) 0.003(11) -0.056(11)
N2X 0.135(14) 0.112(12) 0.075(11) -0.003(10) -0.044(11) -0.065(12)
N3X 0.111(13) 0.118(13) 0.076(11) -0.016(10) -0.038(9) -0.039(11)
N4X 0.126(14) 0.097(12) 0.100(13) -0.021(10) -0.034(11) -0.033(11)
N5X 0.28(3) 0.106(14) 0.133(17) 0.019(13) -0.067(18) -0.130(17)
N6X 0.105(14) 0.128(14) 0.136(16) 0.012(12) -0.039(12) -0.061(12)
N7X 0.21(2) 0.072(10) 0.087(12) -0.028(9) -0.079(13) -0.013(12)
N8X 0.27(3) 0.087(12) 0.117(15) -0.055(11) -0.114(17) 0.019(14)
N9X 0.095(13) 0.169(18) 0.165(18) -0.058(16) -0.025(13) -0.068(13)
N10X 0.146(17) 0.22(2) 0.100(14) 0.006(14) -0.037(13) -0.116(17)
N11X 0.134(16) 0.144(16) 0.110(14) 0.011(12) -0.100(13) -0.029(13)
N12X 0.81(7) 0.59(5) 0.040(11) -0.14(2) 0.17(2) -0.68(6)

loop_
_atom_type_symbol
_atom_type_description
_atom_type_scat_dispersion_real
_atom_type_scat_dispersion_imag
_atom_type_scat_source
C C 0.0033 0.0016 'International Tables Vol C Tables 4.2.6.8 and 6.1.1.4'
H H 0.0000 0.0000 'International Tables Vol C Tables 4.2.6.8 and 6.1.1.4'
N N 0.0061 0.0033 'International Tables Vol C Tables 4.2.6.8 and 6.1.1.4'
O O 0.0106 0.0060 'International Tables Vol C Tables 4.2.6.8 and 6.1.1.4'
Mn Mn 0.3368 0.7283 'International Tables Vol C Tables 4.2.6.8 and 6.1.1.4'
Pd Pd -0.9988 1.0072 'International Tables Vol C Tables 4.2.6.8 and 6.1.1.4'

loop_
_geom_angle_atom_site_label_1
_geom_angle_atom_site_label_2
_geom_angle_atom_site_label_3
_geom_angle
N2X Pd1A N4A 94.3(7)
N2X Pd1A N1X 85.4(7)
N4A Pd1A N1X 179.8(7)
N2X Pd1A N1A 178.4(7)
N4A Pd1A N1A 84.2(6)
N1X Pd1A N1A 96.0(6)
N7A Pd2A N2A 84.2(6)
N7A Pd2A N4X 95.0(6)
N2A Pd2A N4X 178.5(7)
N7A Pd2A N3X 179.1(6)
N2A Pd2A N3X 94.9(6)
N4X Pd2A N3X 85.9(6)
N5X Pd3A N6X 85.1(7)
N5X Pd3A N10A 178.9(8)
N6X Pd3A N10A 95.9(7)
N5X Pd3A N3A 93.9(7)
N6X Pd3A N3A 178.3(7)
N10A Pd3A N3A 85.1(6)
N11A Pd4A N9A 82.8(6)
N11A Pd4A N7X 176.0(8)
N9A Pd4A N7X 95.0(6)
N11A Pd4A N8X 96.1(7)
N9A Pd4A N8X 178.8(6)
N7X Pd4A N8X 86.2(6)
N10X Pd5A N8A 97.5(7)
N10X Pd5A N6A 178.7(9)
N8A Pd5A N6A 83.3(7)
N10X Pd5A N9X 80.9(8)
N8A Pd5A N9X 178.1(7)
N6A Pd5A N9X 98.4(8)
N12X Pd6A N5A 170.6(13)
N12X Pd6A N12A 90.6(11)
N5A Pd6A N12A 82.3(7)
N12X Pd6A N11X 90.9(11)
N5A Pd6A N11X 96.2(7)
N12A Pd6A N11X 178.4(8)
N12X Pd6A C32X 63.4(11)
N5A Pd6A C32X 123.1(8)
N12A Pd6A C32X 153.8(9)
N11X Pd6A C32X 27.8(8)
C5A N1A C1A 121.0(15)
C5A N1A Pd1A 118.1(13)
C1A N1A Pd1A 120.1(13)
C2A C1A N1A 121.1(16)
C1A C2A C3A 120.3(16)
C4A C3A C2A 116.0(15)
C4A C3A C61A 122.5(16)
C2A C3A C61A 121.6(16)
C5A C4A C3A 118.7(16)
N1A C5A C4A 122.4(17)
C6A N2A C10A 120.0(14)
C6A N2A Pd2A 121.2(12)
C10A N2A Pd2A 118.7(11)
N2A C6A C7A 123.0(16)
C8A C7A C6A 117.7(15)
C7A C8A C9A 118.8(16)
C7A C8A C62A 120.2(15)
C9A C8A C62A 120.9(16)
C10A C9A C8A 122.6(17)
C9A C10A N2A 117.8(15)
C11A N3A C15A 120.3(15)
C11A N3A Pd3A 121.9(12)
C15A N3A Pd3A 116.6(12)
N3A C11A C12A 122.8(16)
C13A C12A C11A 117.8(16)
C12A C13A C14A 119.4(16)
C12A C13A C63A 122.0(16)
C14A C13A C63A 118.5(16)
C15A C14A C13A 118.5(18)
C14A C15A N3A 120.6(18)
C16A N4A C20A 120.3(17)
C16A N4A Pd1A 119.1(15)
C20A N4A Pd1A 120.2(14)
N4A C16A C17A 119(2)
C18A C17A C16A 121(2)
C17A C18A C19A 119(2)
C17A C18A C64A 126(2)
C19A C18A C64A 115(2)
C20A C19A C18A 119(2)
C19A C20A N4A 121(2)
C21A N5A C25A 118(2)
C21A N5A Pd6A 119.1(16)
C25A N5A Pd6A 122.4(18)
N5A C21A C22A 121(2)
C21A C22A C23A 125(2)
C24A C23A C65A 123(3)
C24A C23A C22A 108(3)
C65A C23A C22A 129(3)
C23A C24A C25A 127(3)
N5A C25A C24A 120(2)
C30A N6A C26A 120(2)
C30A N6A Pd5A 119.5(19)
C26A N6A Pd5A 120.4(17)
N6A C26A C27A 123(2)
C26A C27A C28A 112(2)
C29A C28A C27A 125(2)
C29A C28A C66A 122(3)
C27A C28A C66A 113(2)
C28A C29A C30A 115(2)
N6A C30A C29A 124(2)
C35A N7A C31A 117(2)
C35A N7A Pd2A 123.9(17)
C31A N7A Pd2A 118.5(16)
N7A C31A C32A 125(2)
C33A C32A C31A 118(2)
C32A C33A C34A 114.1(18)
C32A C33A C67A 123(2)
C34A C33A C67A 122.4(19)
C35A C34A C33A 121.7(18)
N7A C35A C34A 123(2)
C40A N8A C36A 117.7(19)
C40A N8A Pd5A 119.5(18)
C36A N8A Pd5A 121.9(17)
N8A C36A C37A 126(2)
C36A C37A C38A 120(2)
C68A C38A C39A 129(2)
C68A C38A C37A 122(2)
C39A C38A C37A 110(2)
C40A C39A C38A 122(2)
N8A C40A C39A 124(2)
C45A N9A C41A 118.2(18)
C45A N9A Pd4A 125.6(16)
C41A N9A Pd4A 115.9(15)
N9A C41A C42A 117.5(19)
C43A C42A C41A 122(2)
C44A C43A C42A 116.8(19)
C44A C43A C69A 123(2)
C42A C43A C69A 120(2)
C43A C44A C45A 120(2)
N9A C45A C44A 125(2)
C46A N10A C50A 127(2)
C46A N10A Pd3A 117.5(17)
C50A N10A Pd3A 115.2(17)
N10A C46A C47A 116(2)
C46A C47A C48A 126(2)
C47A C48A C70A 130.1(19)
C47A C48A C49A 107(2)
C70A C48A C49A 122(2)
C50A C49A C48A 120(3)
C49A C50A N10A 122(3)
C55A N11A C51A 117.4(17)
C55A N11A Pd4A 118.3(15)
C51A N11A Pd4A 124.3(15)
N11A C51A C52A 124.3(19)
C53A C52A C51A 117.8(18)
C71A C53A C54A 124(2)
C71A C53A C52A 117.2(18)
C54A C53A C52A 118.6(18)
C53A C54A C55A 116.0(19)
N11A C55A C54A 125.3(19)
C60A N12A C56A 120.3(19)
C60A N12A Pd6A 121.7(16)
C56A N12A Pd6A 118.0(14)
C57A C56A N12A 120(2)
C56A C57A C58A 120(2)
C59A C58A C57A 117(2)
C59A C58A C72A 118(2)
C57A C58A C72A 125(2)
C60A C59A C58A 119(2)
N12A C60A C59A 123(2)
N63A C61A N61A 123.3(16)
N63A C61A C3A 116.9(17)
N61A C61A C3A 119.1(15)
C62A N61A C61A 116.3(14)
N62A C62A N61A 124.7(15)
N62A C62A C8A 117.7(16)
N61A C62A C8A 117.5(15)
C63A N62A C62A 116.0(15)
N62A C63A N63A 126.1(17)
N62A C63A C13A 119.9(17)
N63A C63A C13A 113.9(15)
C61A N63A C63A 113.2(14)
N66A C64A N64A 133(2)
N66A C64A C18A 120(2)
N64A C64A C18A 106(2)
N66A C64A C66A 33.2(14)
N64A C64A C66A 100.0(16)
C18A C64A C66A 153(2)
C65A N64A C64A 107(2)
N64A C65A N65A 130(2)
N64A C65A C23A 119(3)
N65A C65A C23A 111(3)
C65A N65A C66A 108(2)
N66A C66A N65A 128(2)
N66A C66A C28A 121(3)
N65A C66A C28A 111(3)
N66A C66A C64A 33.8(13)
N65A C66A C64A 94.4(17)
C28A C66A C64A 155(3)
C66A N66A C64A 113(2)
N67A C67A N69A 121.9(19)
N67A C67A C33A 118(2)
N69A C67A C33A 119.5(19)
C68A N67A C67A 116.6(17)
N68A C68A N67A 128(2)
N68A C68A C38A 117(2)
N67A C68A C38A 115(2)
C68A N68A C69A 110.6(18)
N69A C69A N68A 130.3(17)
N69A C69A C43A 114(2)
N68A C69A C43A 115(2)
C69A N69A C67A 112.4(17)
N72A C70A N70A 121.2(18)
N72A C70A C48A 124.3(19)
N70A C70A C48A 115(2)
C71A N70A C70A 113.5(16)
N71A C71A N70A 125.7(17)
N71A C71A C53A 123(2)
N70A C71A C53A 112(2)
C71A N71A C72A 119.7(19)
N71A C72A N72A 124(2)
N71A C72A C58A 124(2)
N72A C72A C58A 112(2)
C72A N72A C70A 115.4(18)
C4X C3X N1X 116(3)
C3X C4X N2X 125(3)
C10X C9X N3X 111(2)
C9X C10X N4X 108(2)
C16X C15X N5X 106(3)
C15X C16X N6X 127(3)
C22X C21X N7X 110(2)
C21X C22X N8X 113(2)
C28X C27X N10X 109(3)
C27X C28X N9X 105(2)
N11X C32X C34X 124(3)
N11X C32X Pd6A 48.7(16)
C34X C32X Pd6A 86.1(19)
C32X C34X N12X 85(2)
C2X N1X C3X 121.4(19)
C2X N1X C1X 114.4(18)
C3X N1X C1X 102.0(19)
C2X N1X Pd1A 109.4(13)
C3X N1X Pd1A 101.1(15)
C1X N1X Pd1A 106.9(13)
C5X N2X C4X 107(2)
C5X N2X C6X 110(2)
C4X N2X C6X 110(2)
C5X N2X Pd1A 110.6(15)
C4X N2X Pd1A 108.0(17)
C6X N2X Pd1A 111.3(14)
C7X N3X C8X 112.4(18)
C7X N3X C9X 114.6(17)
C8X N3X C9X 101.9(17)
C7X N3X Pd2A 111.6(13)
C8X N3X Pd2A 113.0(14)
C9X N3X Pd2A 102.6(13)
C12X N4X C11X 108.7(18)
C12X N4X C10X 117.3(19)
C11X N4X C10X 105.1(17)
C12X N4X Pd2A 108.5(14)
C11X N4X Pd2A 112.5(14)
C10X N4X Pd2A 104.7(13)
C13X N5X C15X 110(2)
C13X N5X C14X 123(3)
C15X N5X C14X 83.2(18)
C13X N5X Pd3A 117.2(18)
C15X N5X Pd3A 114.5(18)
C14X N5X Pd3A 105(2)
C16X N6X C17X 125(2)
C16X N6X C18X 86.7(18)
C17X N6X C18X 113(2)
C16X N6X Pd3A 103.9(19)
C17X N6X Pd3A 116.1(14)
C18X N6X Pd3A 107.8(16)
C19X N7X C21X 107.9(19)
C19X N7X C20X 113.8(18)
C21X N7X C20X 103.7(16)
C19X N7X Pd4A 112.6(14)
C21X N7X Pd4A 108.7(13)
C20X N7X Pd4A 109.6(14)
C24X N8X C22X 101(2)
C24X N8X C23X 116(2)
C22X N8X C23X 118.7(18)
C24X N8X Pd4A 110.0(15)
C22X N8X Pd4A 102.4(15)
C23X N8X Pd4A 107.5(15)
C25X N9X C26X 115(2)
C25X N9X C28X 115.4(19)
C26X N9X C28X 105(2)
C25X N9X Pd5A 104.4(15)
C26X N9X Pd5A 109.1(14)
C28X N9X Pd5A 107.4(15)
C27X N10X C29X 114(2)
C27X N10X C30X 103.0(19)
C29X N10X C30X 109.6(17)
C27X N10X Pd5A 110.8(17)
C29X N10X Pd5A 110.7(16)
C30X N10X Pd5A 107.8(13)
C32X N11X C31X 109(2)
C32X N11X C35X 107(2)
C31X N11X C35X 114(2)
C32X N11X Pd6A 103(2)
C31X N11X Pd6A 110.8(13)
C35X N11X Pd6A 112.8(15)
C33X N12X Pd6A 141(3)
C33X N12X C36X 92(2)
Pd6A N12X C36X 121.2(15)
C33X N12X C34X 92(2)
Pd6A N12X C34X 113.0(13)
C36X N12X C34X 77(3)
C6T C1T C2T 119.9
C1T C2T C3T 120.2
C2T C3T C4T 120.1
C3T C4T C5T 119.4
C3T C4T C19T 120.9
C5T C4T C19T 119.8
C6T C5T C4T 120.2
C5T C6T C1T 120.2
C8T C7T C12T 120.1
C7T C8T C9T 120.2
C8T C9T C10T 120.0
C11T C10T C9T 119.5
C11T C10T C20T 120.5
C9T C10T C20T 120.0
C12T C11T C10T 120.2
C7T C12T C11T 120.0
C14T C13T C18T 120.0
C15T C14T C13T 120.1
C14T C15T C16T 120.3
C17T C16T C15T 119.2
C17T C16T C21T 120.7
C15T C16T C21T 120.1
C18T C17T C16T 120.1
C17T C18T C13T 120.2
N21T C19T N19T 125.0
N21T C19T C4T 117.2
N19T C19T C4T 117.8
C20T N19T C19T 114.9
N20T C20T N19T 125.0
N20T C20T C10T 117.4
N19T C20T C10T 117.5
C20T N20T C21T 115.1
N21T C21T N20T 124.7
N21T C21T C16T 117.4
N20T C21T C16T 117.8
C19T N21T C21T 115.2
C12H C11H C15H 111.2
C12H C11H Mn1H 69.7
C15H C11H Mn1H 70.3
C11H C12H C13H 107.0
C11H C12H Mn1H 70.8
C13H C12H Mn1H 70.9
C14H C13H C12H 106.7
C14H C13H Mn1H 70.1
C12H C13H Mn1H 69.0
C13H C14H C15H 111.0
C13H C14H Mn1H 70.7
C15H C14H Mn1H 70.1
C11H C15H C14H 103.8
C11H C15H Mn1H 69.9
C14H C15H Mn1H 69.9
C16H Mn1H C17H 96.2
C16H Mn1H C18H 92.6
C17H Mn1H C18H 92.8
C16H Mn1H C12H 105.8
C17H Mn1H C12H 97.1
C18H Mn1H C12H 158.0
C16H Mn1H C11H 85.3
C17H Mn1H C11H 133.5
C18H Mn1H C11H 133.7
C12H Mn1H C11H 39.5
C16H Mn1H C14H 142.1
C17H Mn1H C14H 121.2
C18H Mn1H C14H 91.8
C12H Mn1H C14H 66.3
C11H Mn1H C14H 65.1
C16H Mn1H C15H 102.0
C17H Mn1H C15H 159.1
C18H Mn1H C15H 96.6
C12H Mn1H C15H 68.1
C11H Mn1H C15H 39.8
C14H Mn1H C15H 40.1
C16H Mn1H C13H 145.8
C17H Mn1H C13H 91.2
C18H Mn1H C13H 120.4
C12H Mn1H C13H 40.1
C11H Mn1H C13H 66.0
C14H Mn1H C13H 39.3
C15H Mn1H C13H 67.9
O16H C16H Mn1H 178.97(6)
O17H C17H Mn1H 177.0
O18H C18H Mn1H 174.2
C6U C1U C2U 119.9
C1U C2U C3U 120.2
C2U C3U C4U 120.1
C3U C4U C5U 119.4
C3U C4U C19U 120.9
C5U C4U C19U 119.7
C6U C5U C4U 120.2
C5U C6U C1U 120.2
C8U C7U C12U 120.1
C7U C8U C9U 120.2
C8U C9U C10U 120.0
C11U C10U C9U 119.5
C11U C10U C20U 120.5
C9U C10U C20U 120.0
C12U C11U C10U 120.2
C7U C12U C11U 120.0
C14U C13U C18U 120.0
C15U C14U C13U 120.1
C14U C15U C16U 120.4
C17U C16U C15U 119.2
C17U C16U C21U 120.7
C15U C16U C21U 120.1
C18U C17U C16U 120.1
C17U C18U C13U 120.2
N21U C19U N19U 125.0
N21U C19U C4U 117.2
N19U C19U C4U 117.8
C20U N19U C19U 114.9
N20U C20U N19U 125.1
N20U C20U C10U 117.4
N19U C20U C10U 117.5
C20U N20U C21U 115.1
N21U C21U N20U 124.7
N21U C21U C16U 117.4
N20U C21U C16U 117.8
C19U N21U C21U 115.2
C6V C1V C2V 119.9
C1V C2V C3V 120.2
C2V C3V C4V 120.1
C3V C4V C5V 119.4
C3V C4V C19V 120.9
C5V C4V C19V 119.7
C6V C5V C4V 120.2
C5V C6V C1V 120.2
C8V C7V C12V 120.1
C7V C8V C9V 120.2
C8V C9V C10V 120.0
C11V C10V C9V 119.5
C11V C10V C20V 120.5
C9V C10V C20V 120.0
C12V C11V C10V 120.2
C7V C12V C11V 120.0
C14V C13V C18V 120.0
C15V C14V C13V 120.1
C14V C15V C16V 120.4
C17V C16V C15V 119.2
C17V C16V C21V 120.7
C15V C16V C21V 120.1
C18V C17V C16V 120.1
C17V C18V C13V 120.2
N21V C19V N19V 125.0
N21V C19V C4V 117.2
N19V C19V C4V 117.8
C20V N19V C19V 114.9
N20V C20V N19V 125.0
N20V C20V C10V 117.4
N19V C20V C10V 117.5
C20V N20V C21V 115.1
N21V C21V N20V 124.7
N21V C21V C16V 117.4
N20V C21V C16V 117.8
C19V N21V C21V 115.3
O21N N2N O22N 128(2)
O21N N2N O23N 115(2)
O22N N2N O23N 117(2)
O11N N1N O12N 123(3)
O11N N1N O13N 127(3)
O12N N1N O13N 109(3)
O31N N3N O32N 126.2(19)
O31N N3N O33N 124.8(19)
O32N N3N O33N 108.6(15)
O41N N4N O42N 130(3)
O41N N4N O43N 117(3)
O42N N4N O43N 111(2)
O51N N5N O52N 123(3)

loop_
_geom_bond_atom_site_label_1
_geom_bond_atom_site_label_2
_geom_bond_distance
Pd1A N2X 1.996(15)
Pd1A N4A 2.003(14)
Pd1A N1X 2.009(15)
Pd1A N1A 2.032(14)
Pd2A N7A 2.024(17)
Pd2A N2A 2.027(13)
Pd2A N4X 2.048(16)
Pd2A N3X 2.050(16)
Pd3A N5X 1.96(3)
Pd3A N6X 1.978(17)
Pd3A N10A 2.010(18)
Pd3A N3A 2.034(13)
Pd4A N11A 1.969(15)
Pd4A N9A 2.032(16)
Pd4A N7X 2.060(15)
Pd4A N8X 2.096(17)
Pd5A N10X 1.969(17)
Pd5A N8A 2.018(16)
Pd5A N6A 2.056(16)
Pd5A N9X 2.073(16)
Pd6A N12X 1.55(3)
Pd6A N5A 1.961(16)
Pd6A N12A 2.014(17)
Pd6A N11X 2.026(16)
Pd6A C32X 2.62(3)
N1A C5A 1.288(19)
N1A C1A 1.38(2)
C1A C2A 1.33(2)
C2A C3A 1.46(2)
C3A C4A 1.41(2)
C3A C61A 1.46(2)
C4A C5A 1.40(2)
N2A C6A 1.286(18)
N2A C10A 1.401(19)
C6A C7A 1.42(2)
C7A C8A 1.35(2)
C8A C9A 1.38(2)
C8A C62A 1.49(2)
C9A C10A 1.36(2)
N3A C11A 1.282(19)
N3A C15A 1.39(2)
C11A C12A 1.43(2)
C12A C13A 1.38(2)
C13A C14A 1.42(2)
C13A C63A 1.49(2)
C14A C15A 1.38(2)
N4A C16A 1.31(2)
N4A C20A 1.40(2)
C16A C17A 1.43(3)
C17A C18A 1.33(3)
C18A C19A 1.41(3)
C18A C64A 1.66(3)
C19A C20A 1.35(3)
N5A C21A 1.33(3)
N5A C25A 1.33(2)
C21A C22A 1.44(3)
C22A C23A 1.45(3)
C23A C24A 1.36(3)
C23A C65A 1.43(3)
C24A C25A 1.46(3)
N6A C30A 1.30(3)
N6A C26A 1.38(2)
C26A C27A 1.44(3)
C27A C28A 1.44(3)
C28A C29A 1.39(3)
C28A C66A 1.50(3)
C29A C30A 1.40(3)
N7A C35A 1.25(2)
N7A C31A 1.30(2)
C31A C32A 1.42(3)
C32A C33A 1.37(2)
C33A C34A 1.40(2)
C33A C67A 1.43(2)
C34A C35A 1.40(2)
N8A C40A 1.25(3)
N8A C36A 1.31(3)
C36A C37A 1.37(3)
C37A C38A 1.47(3)
C38A C68A 1.38(2)
C38A C39A 1.45(3)
C39A C40A 1.43(3)
N9A C45A 1.28(2)
N9A C41A 1.36(2)
C41A C42A 1.41(2)
C42A C43A 1.35(2)
C43A C44A 1.34(2)
C43A C69A 1.54(2)
C44A C45A 1.34(2)
N10A C46A 1.30(2)
N10A C50A 1.30(3)
C46A C47A 1.36(3)
C47A C48A 1.45(2)
C48A C70A 1.51(2)
C48A C49A 1.59(3)
C49A C50A 1.26(3)
N11A C55A 1.33(2)
N11A C51A 1.34(2)
C51A C52A 1.44(2)
C52A C53A 1.44(2)
C53A C71A 1.42(2)
C53A C54A 1.43(2)
C54A C55A 1.46(3)
N12A C60A 1.28(2)
N12A C56A 1.39(3)
C56A C57A 1.32(3)
C57A C58A 1.42(2)
C58A C59A 1.39(3)
C58A C72A 1.52(3)
C59A C60A 1.38(3)
C61A N63A 1.340(18)
C61A N61A 1.35(2)
N61A C62A 1.329(19)
C62A N62A 1.325(19)
N62A C63A 1.271(19)
C63A N63A 1.40(2)
C64A N66A 1.22(3)
C64A N64A 1.32(2)
C64A C66A 2.02(3)
N64A C65A 1.26(3)
C65A N65A 1.33(3)
N65A C66A 1.36(3)
C66A N66A 1.20(3)
C67A N67A 1.37(2)
C67A N69A 1.37(2)
N67A C68A 1.32(2)
C68A N68A 1.30(2)
N68A C69A 1.36(2)
C69A N69A 1.32(2)
C70A N72A 1.37(2)
C70A N70A 1.44(2)
N70A C71A 1.34(2)
C71A N71A 1.27(2)
N71A C72A 1.29(3)
C72A N72A 1.36(2)
C1X N1X 1.66(3)
C2X N1X 1.46(2)
C3X C4X 1.15(3)
C3X N1X 1.62(3)
C4X N2X 1.34(3)
C5X N2X 1.31(2)
C6X N2X 1.51(3)
C7X N3X 1.38(2)
C8X N3X 1.45(2)
C9X C10X 1.37(3)
C9X N3X 1.52(2)
C10X N4X 1.55(3)
C11X N4X 1.50(2)
C12X N4X 1.39(2)
C13X N5X 1.39(3)
C14X N5X 1.64(4)
C15X C16X 1.36(4)
C15X N5X 1.48(2)
C16X N6X 1.47(2)
C17X N6X 1.48(3)
C18X N6X 1.57(3)
C19X N7X 1.50(3)
C20X N7X 1.55(2)
C21X C22X 1.41(3)
C21X N7X 1.53(3)
C22X N8X 1.60(3)
C23X N8X 1.68(3)
C24X N8X 1.52(3)
C25X N9X 1.51(3)
C26X N9X 1.52(3)
C27X C28X 1.36(3)
C27X N10X 1.47(3)
C28X N9X 1.56(3)
C29X N10X 1.51(3)
C30X N10X 1.86(3)
C31X N11X 1.542(18)
C32X N11X 1.26(3)
C32X C34X 1.52(4)
C33X N12X 1.539(19)
C34X N12X 1.96(4)
C35X N11X 1.558(19)
C36X N12X 1.59(2)
C1T C6T 1.3888
C1T C2T 1.3891
C2T C3T 1.3907
C3T C4T 1.3954
C4T C5T 1.3984
C4T C19T 1.4858
C5T C6T 1.3874
C7T C8T 1.3878
C7T C12T 1.3884
C8T C9T 1.3890
C9T C10T 1.3988
C10T C11T 1.3950
C10T C20T 1.4854
C11T C12T 1.3909
C13T C14T 1.3866
C13T C18T 1.3899
C14T C15T 1.3847
C15T C16T 1.3990
C16T C17T 1.3969
C16T C21T 1.4800
C17T C18T 1.3863
C19T N21T 1.3388
C19T N19T 1.3442
N19T C20T 1.3436
C20T N20T 1.3409
N20T C21T 1.3446
C21T N21T 1.3429
C11H C12H 1.4172
C11H C15H 1.4327
C11H Mn1H 2.1037
C12H C13H 1.4403
C12H Mn1H 2.0887
C13H C14H 1.4175
C13H Mn1H 2.1139
C14H C15H 1.4447
C14H Mn1H 2.1063
C15H Mn1H 2.1088
Mn1H C16H 1.6992
Mn1H C17H 1.7391
Mn1H C18H 1.7874
C16H O16H 1.2143
C17H O17H 1.1912
C18H O18H 1.1524
C1U C6U 1.3888
C1U C2U 1.3891
C2U C3U 1.3909
C3U C4U 1.3953
C4U C5U 1.3985
C4U C19U 1.4858
C5U C6U 1.3873
C7U C8U 1.3880
C7U C12U 1.3886
C8U C9U 1.3890
C9U C10U 1.3985
C10U C11U 1.3951
C10U C20U 1.4855
C11U C12U 1.3910
C13U C14U 1.3867
C13U C18U 1.3899
C14U C15U 1.3847
C15U C16U 1.3990
C16U C17U 1.3968
C16U C21U 1.4799
C17U C18U 1.3862
C19U N21U 1.3388
C19U N19U 1.3444
N19U C20U 1.3434
C20U N20U 1.3409
N20U C21U 1.3444
C21U N21U 1.3431
C1V C6V 1.3889
C1V C2V 1.3893
C2V C3V 1.3908
C3V C4V 1.3953
C4V C5V 1.3983
C4V C19V 1.4858
C5V C6V 1.3874
C7V C8V 1.3880
C7V C12V 1.3887
C8V C9V 1.3889
C9V C10V 1.3987
C10V C11V 1.3951
C10V C20V 1.4855
C11V C12V 1.3908
C13V C14V 1.3866
C13V C18V 1.3897
C14V C15V 1.3846
C15V C16V 1.3988
C16V C17V 1.3966
C16V C21V 1.4799
C17V C18V 1.3862
C19V N21V 1.3386
C19V N19V 1.3444
N19V C20V 1.3434
C20V N20V 1.3409
N20V C21V 1.3446
C21V N21V 1.3428
N2N O21N 1.136(14)
N2N O22N 1.167(15)
N2N O23N 1.203(14)
N1N O11N 1.06(2)
N1N O12N 1.17(2)
N1N O13N 1.22(2)
N3N O31N 0.999(18)
N3N O32N 1.18(2)
N3N O33N 1.199(19)
N4N O41N 1.039(18)
N4N O42N 1.13(2)
N4N O43N 1.216(18)
N5N O51N 1.039(19)
N5N O52N 1.18(2)
